data_4117832
loop_
_publ_author_name
'Andrey V. Protchenko'
'Krishna Hassomal Birjkumar'
'Deepak Dange'
'Andrew D. Schwarz'
'Dragoslav Vidovic'
'Cameron Jones'
'Nikolas Kaltsoyannis'
'Philip Mountford'
'Simon Aldridge'

_publ_contact_author
;
 Prof S. Aldridge
 Chemistry Research Laboratory
 Mansfield Road
 Oxford
 OX1 3TA
 UK
;
_publ_contact_author_email Simon.Aldridge@chem.ox.ac.uk
_publ_contact_author_fax '+44 1865 272690'
_publ_contact_author_phone '+44 1865 285201'
_publ_section_title
;
 A Stable Two-Coordinate Acyclic Silylene
;
_journal_name_full 'Journal of the American Chemical Society'
_journal_page_first 6500
_journal_page_last 6503
_journal_paper_doi 10.1021/ja301042u
_journal_volume 134
_journal_year 2012
_chemical_formula_moiety 'C41 H62 B1 N3 Si1 Sn1'
_chemical_formula_sum 'C41 H62 B N3 Si Sn'
_chemical_formula_weight 754.55
_chemical_name_systematic
;
Sn{B(NDippCH)2}{N(SiMe3)Dipp}
;
_space_group_IT_number 2
_symmetry_cell_setting triclinic
_symmetry_space_group_name_Hall '-P 1'
_symmetry_space_group_name_H-M 'P -1'
_atom_sites_solution_hydrogens geom
_atom_sites_solution_primary direct
_audit_creation_date 10-08-04
_audit_creation_method CRYSTALS_ver_14.03
_cell_angle_alpha 85.2951(5)
_cell_angle_beta 83.7451(5)
_cell_angle_gamma 76.5428(5)
_cell_formula_units_Z 4
_cell_length_a 11.35860(10)
_cell_length_b 14.4823(2)
_cell_length_c 28.0668(4)
_cell_measurement_reflns_used 14200
_cell_measurement_temperature 150
_cell_measurement_theta_max 27
_cell_measurement_theta_min 5
_cell_volume 4455.78(10)
_computing_cell_refinement 'DENZO/SCALEPACK (Otwinowski & Minor, 1997)'
_computing_data_collection 'COLLECT (Nonius, 2001).'
_computing_data_reduction 'DENZO/SCALEPACK (Otwinowski & Minor, 1997)'
_computing_molecular_graphics 'CAMERON (Watkin et al., 1996)'
_computing_publication_material 'CRYSTALS (Betteridge et al., 2003)'
_computing_structure_refinement 'CRYSTALS (Betteridge et al., 2003)'
_computing_structure_solution 'SIR92 (Altomare et al., 1994)'
_diffrn_ambient_temperature 150
_diffrn_measured_fraction_theta_full 0.980
_diffrn_measured_fraction_theta_max 0.959
_diffrn_measurement_device Area
_diffrn_measurement_device_type 'Nonius KappaCCD'
_diffrn_measurement_method \w
_diffrn_radiation_monochromator graphite
_diffrn_radiation_type 'Mo K\a'
_diffrn_radiation_wavelength 0.71073
_diffrn_reflns_av_R_equivalents 0.036
_diffrn_reflns_limit_h_max 14
_diffrn_reflns_limit_h_min -14
_diffrn_reflns_limit_k_max 18
_diffrn_reflns_limit_k_min -18
_diffrn_reflns_limit_l_max 36
_diffrn_reflns_limit_l_min 0
_diffrn_reflns_number 47603
_diffrn_reflns_theta_full 25.162
_diffrn_reflns_theta_max 27.650
_diffrn_reflns_theta_min 5.140
_diffrn_standards_number 0
_exptl_absorpt_coefficient_mu 0.628
_exptl_absorpt_correction_T_max 0.87
_exptl_absorpt_correction_T_min 0.75
_exptl_absorpt_correction_type multi-scan
_exptl_absorpt_process_details 'DENZO/SCALEPACK (Otwinowski & Minor, 1997)'
_exptl_crystal_colour red
_exptl_crystal_density_diffrn 1.125
_exptl_crystal_description block
_exptl_crystal_F_000 1592
_exptl_crystal_size_max 0.380
_exptl_crystal_size_mid 0.260
_exptl_crystal_size_min 0.220
_platon_squeeze_details
;
The discrete Fourier transform of the void region were treated as
contributions to the A and B parts of the calculated structure factors.

PLATON
PLATON, A Multipurpose Crystallographic Tool, A. L. Spek. Utrecht, 
the Netherlands, 1998.; A. Spek, J. Appl. Cryst. (2003), 36, 7-13.

SQUEEZE
A. Spek, J. Appl. Cryst. (2003), 36, 7-13; 
P. van der Sluis & A. L. Spek, Acta Cryst. (1990). A46, 194-201.

MCE
J. Rohlicek & M. Husak, J. Appl. Cryst. (2007), 40, 600-601.

;
_refine_diff_density_max 1.43
_refine_diff_density_min -0.63
_refine_ls_extinction_method none
_refine_ls_goodness_of_fit_ref 0.9236
_refine_ls_hydrogen_treatment none
_refine_ls_matrix_type full
_refine_ls_number_parameters 847
_refine_ls_number_reflns 13262
_refine_ls_number_restraints 0
_refine_ls_R_factor_all 0.0696
_refine_ls_R_factor_gt 0.0451
_refine_ls_shift/su_max 0.0008955
_refine_ls_shift/su_mean 2.9989126
_refine_ls_structure_factor_coef Fsqd
_refine_ls_weighting_details
;
 Method= Modified Sheldrick 
 w=1/[\s^2^(F^2^) + ( 0.07P)^2^ + 7.45P] 
 ,where P=(max(Fo^2^,0) + 2Fc^2^)/3 
;
_refine_ls_weighting_scheme calc
_refine_ls_wR_factor_all 0.1220
_refine_ls_wR_factor_gt 0.1098
_refine_ls_wR_factor_ref 0.1220
_reflns_limit_h_max 14
_reflns_limit_h_min -14
_reflns_limit_k_max 18
_reflns_limit_k_min -18
_reflns_limit_l_max 36
_reflns_limit_l_min 0
_reflns_number_gt 9745
_reflns_number_total 19908
_reflns_threshold_expression I>2.0\s(I)
_oxford_diffrn_Wilson_B_factor 2.68
_oxford_diffrn_Wilson_scale 54.90
_oxford_refine_ls_r_factor_ref 0.0696
_oxford_refine_ls_scale 0.13783(4)
_oxford_reflns_number_all 13262
_oxford_reflns_threshold_expression_ref I>-3.0\s(I)
_oxford_structure_analysis_title 065apdv10
_cod_data_source_file ja301042u_si_002_3.cif
_cod_data_source_block COMPOUND_3-Sn
_cod_original_sg_symbol_H-M 'P -1 '
_cod_original_formula_sum 'C41 H62 B1 N3 Si1 Sn1'
_cod_database_code 4117832

loop_
_symmetry_equiv_pos_as_xyz
x,y,z
-x,-y,-z

loop_
_atom_site_label
_atom_site_type_symbol
_atom_site_fract_x
_atom_site_fract_y
_atom_site_fract_z
_atom_site_U_iso_or_equiv
_atom_site_occupancy
_atom_site_adp_type
_atom_site_refinement_flags_posn
Sn1 Sn 0.83965(3) 0.15004(2) 0.089337(10) 0.0342 1.0000 Uani .
N2 N 0.6828(3) 0.2567(3) 0.08857(12) 0.0348 1.0000 Uani .
Si3 Si 0.58895(12) 0.30791(10) 0.13728(5) 0.0409 1.0000 Uani .
C4 C 0.6730(5) 0.3703(3) 0.17275(17) 0.0489 1.0000 Uani .
C5 C 0.5325(5) 0.2154(4) 0.17834(18) 0.0558 1.0000 Uani .
C6 C 0.4552(5) 0.3947(4) 0.1149(2) 0.0759 1.0000 Uani .
C7 C 0.6553(4) 0.2894(3) 0.04010(15) 0.0379 1.0000 Uani .
C8 C 0.5821(4) 0.2445(4) 0.01660(16) 0.0456 1.0000 Uani .
C9 C 0.5273(4) 0.1644(4) 0.04207(17) 0.0521 1.0000 Uani .
C10 C 0.5966(6) 0.0686(4) 0.0238(2) 0.0691 1.0000 Uani .
C11 C 0.3922(5) 0.1788(6) 0.0367(2) 0.0867 1.0000 Uani .
C12 C 0.5625(5) 0.2732(5) -0.03100(19) 0.0686 1.0000 Uani .
C13 C 0.6111(6) 0.3428(5) -0.0552(2) 0.0739 1.0000 Uani .
C14 C 0.6820(5) 0.3860(4) -0.0320(2) 0.0644 1.0000 Uani .
C15 C 0.7053(4) 0.3622(3) 0.01572(18) 0.0479 1.0000 Uani .
C16 C 0.7826(5) 0.4137(4) 0.0389(2) 0.0597 1.0000 Uani .
C17 C 0.9158(5) 0.3879(5) 0.0176(2) 0.0704 1.0000 Uani .
C18 C 0.7345(7) 0.5230(5) 0.0345(4) 0.1200 1.0000 Uani .
B19 B 0.8439(4) 0.0814(4) 0.16752(17) 0.0320 1.0000 Uani .
N20 N 0.8754(3) 0.0960(2) 0.21451(11) 0.0274 1.0000 Uani .
C21 C 0.8961(4) 0.1779(3) 0.23467(14) 0.0292 1.0000 Uani .
C22 C 0.9914(4) 0.2195(3) 0.21352(15) 0.0375 1.0000 Uani .
C23 C 1.0732(4) 0.1821(4) 0.16921(16) 0.0440 1.0000 Uani .
C24 C 1.0667(6) 0.2584(5) 0.1282(2) 0.0846 1.0000 Uani .
C25 C 1.2046(5) 0.1417(6) 0.1803(2) 0.0933 1.0000 Uani .
C26 C 1.0127(5) 0.2969(4) 0.23452(19) 0.0491 1.0000 Uani .
C27 C 0.9439(5) 0.3322(3) 0.27515(19) 0.0501 1.0000 Uani .
C28 C 0.8505(4) 0.2908(3) 0.29592(18) 0.0457 1.0000 Uani .
C29 C 0.8248(4) 0.2133(3) 0.27609(15) 0.0341 1.0000 Uani .
C30 C 0.7210(4) 0.1723(3) 0.30053(15) 0.0366 1.0000 Uani .
C31 C 0.7490(5) 0.1240(4) 0.35003(16) 0.0486 1.0000 Uani .
C32 C 0.6006(4) 0.2482(4) 0.30519(18) 0.0502 1.0000 Uani .
C33 C 0.8986(4) 0.0075(3) 0.24107(15) 0.0342 1.0000 Uani .
C34 C 0.8830(4) -0.0609(3) 0.21437(15) 0.0352 1.0000 Uani .
N35 N 0.8493(3) -0.0196(2) 0.16963(11) 0.0307 1.0000 Uani .
C36 C 0.8458(4) -0.0780(3) 0.13081(15) 0.0351 1.0000 Uani .
C37 C 0.9507(4) -0.1022(3) 0.09876(16) 0.0393 1.0000 Uani .
C38 C 0.9441(5) -0.1566(4) 0.06060(18) 0.0537 1.0000 Uani .
C39 C 0.8407(5) -0.1852(4) 0.05468(19) 0.0599 1.0000 Uani .
C40 C 0.7411(5) -0.1644(4) 0.08792(18) 0.0524 1.0000 Uani .
C41 C 0.7414(4) -0.1109(3) 0.12654(16) 0.0404 1.0000 Uani .
C42 C 0.6324(4) -0.0919(4) 0.16398(18) 0.0495 1.0000 Uani .
C43 C 0.6269(6) -0.1838(4) 0.1946(2) 0.0776 1.0000 Uani .
C44 C 0.5118(5) -0.0482(5) 0.1428(2) 0.0725 1.0000 Uani .
C45 C 1.0700(4) -0.0779(4) 0.10640(18) 0.0505 1.0000 Uani .
C46 C 1.1477(5) -0.1599(5) 0.1351(2) 0.0737 1.0000 Uani .
C47 C 1.1411(5) -0.0508(5) 0.0603(2) 0.0721 1.0000 Uani .
Sn101 Sn 0.37467(3) 0.67515(2) 0.401154(11) 0.0331 1.0000 Uani .
N102 N 0.2533(3) 0.6819(2) 0.35108(12) 0.0338 1.0000 Uani .
Si103 Si 0.16013(12) 0.78109(8) 0.32364(4) 0.0350 1.0000 Uani .
C105 C 0.0790(4) 0.8649(3) 0.36940(16) 0.0389 1.0000 Uani .
C104 C 0.2498(5) 0.8433(3) 0.27736(17) 0.0522 1.0000 Uani .
C106 C 0.0431(5) 0.7410(4) 0.2932(2) 0.0622 1.0000 Uani .
C107 C 0.2565(4) 0.5892(3) 0.33398(16) 0.0337 1.0000 Uani .
C108 C 0.1720(4) 0.5376(3) 0.35543(17) 0.0391 1.0000 Uani .
C109 C 0.0792(4) 0.5743(3) 0.39655(18) 0.0440 1.0000 Uani .
C110 C 0.1256(5) 0.5334(4) 0.44483(19) 0.0635 1.0000 Uani .
C111 C -0.0461(5) 0.5539(4) 0.3927(3) 0.0744 1.0000 Uani .
C112 C 0.1775(5) 0.4479(4) 0.3392(2) 0.0563 1.0000 Uani .
C113 C 0.2626(6) 0.4098(4) 0.3027(2) 0.0627 1.0000 Uani .
C114 C 0.3448(5) 0.4608(4) 0.2820(2) 0.0584 1.0000 Uani .
C115 C 0.3448(5) 0.5501(3) 0.29713(17) 0.0438 1.0000 Uani .
C116 C 0.4413(5) 0.6005(4) 0.27355(19) 0.0551 1.0000 Uani .
C118 C 0.4346(7) 0.6154(4) 0.2185(2) 0.0785 1.0000 Uani .
C117 C 0.5684(5) 0.5461(5) 0.2868(2) 0.0775 1.0000 Uani .
B119 B 0.3467(4) 0.8283(3) 0.42713(17) 0.0290 1.0000 Uani .
N120 N 0.3762(3) 0.9183(2) 0.41169(11) 0.0280 1.0000 Uani .
C121 C 0.4255(4) 0.9518(3) 0.36575(14) 0.0296 1.0000 Uani .
C129 C 0.3557(4) 1.0290(3) 0.34003(14) 0.0312 1.0000 Uani .
C130 C 0.2284(4) 1.0795(3) 0.35814(15) 0.0321 1.0000 Uani .
C132 C 0.1380(4) 1.0917(4) 0.32015(17) 0.0465 1.0000 Uani .
C131 C 0.2288(5) 1.1762(3) 0.37538(18) 0.0499 1.0000 Uani .
C128 C 0.4080(4) 1.0601(3) 0.29665(15) 0.0389 1.0000 Uani .
C127 C 0.5233(5) 1.0186(4) 0.27891(17) 0.0465 1.0000 Uani .
C126 C 0.5914(4) 0.9435(4) 0.30443(17) 0.0467 1.0000 Uani .
C122 C 0.5449(4) 0.9077(3) 0.34848(16) 0.0361 1.0000 Uani .
C123 C 0.6229(4) 0.8253(3) 0.37582(18) 0.0430 1.0000 Uani .
C124 C 0.6617(6) 0.7394(4) 0.3459(2) 0.0760 1.0000 Uani .
C125 C 0.7326(6) 0.8531(5) 0.3923(3) 0.0862 1.0000 Uani .
C133 C 0.3698(4) 0.9696(3) 0.45208(15) 0.0367 1.0000 Uani .
C134 C 0.3361(4) 0.9202(3) 0.49159(16) 0.0397 1.0000 Uani .
N135 N 0.3203(3) 0.8337(2) 0.47816(12) 0.0289 1.0000 Uani .
C136 C 0.2971(4) 0.7593(3) 0.51275(14) 0.0283 1.0000 Uani .
C137 C 0.3959(4) 0.6929(3) 0.53026(15) 0.0334 1.0000 Uani .
C138 C 0.3699(4) 0.6213(3) 0.56310(16) 0.0393 1.0000 Uani .
C139 C 0.2526(4) 0.6150(3) 0.57771(16) 0.0408 1.0000 Uani .
C140 C 0.1580(4) 0.6808(3) 0.56004(16) 0.0403 1.0000 Uani .
C141 C 0.1768(4) 0.7547(3) 0.52718(14) 0.0340 1.0000 Uani .
C142 C 0.0697(4) 0.8299(3) 0.51036(16) 0.0400 1.0000 Uani .
C143 C 0.0283(4) 0.9057(4) 0.54721(17) 0.0479 1.0000 Uani .
C144 C -0.0363(4) 0.7887(4) 0.49903(18) 0.0525 1.0000 Uani .
C145 C 0.5265(4) 0.6993(3) 0.51541(17) 0.0418 1.0000 Uani .
C147 C 0.6062(4) 0.6059(4) 0.4986(2) 0.0583 1.0000 Uani .
C146 C 0.5806(5) 0.7340(6) 0.5557(2) 0.0876 1.0000 Uani .
H62 H 0.4055 0.4254 0.1414 0.1188 1.0000 Uiso R
H61 H 0.4815 0.4435 0.0941 0.1191 1.0000 Uiso R
H63 H 0.4064 0.3656 0.0983 0.1188 1.0000 Uiso R
H91 H 0.5374 0.1631 0.0764 0.0613 1.0000 Uiso R
H102 H 0.5603 0.0179 0.0387 0.1023 1.0000 Uiso R
H103 H 0.6797 0.0595 0.0304 0.1027 1.0000 Uiso R
H101 H 0.5924 0.0707 -0.0103 0.1030 1.0000 Uiso R
H111 H 0.3610 0.1323 0.0568 0.1289 1.0000 Uiso R
H112 H 0.3494 0.2413 0.0466 0.1285 1.0000 Uiso R
H113 H 0.3797 0.1710 0.0042 0.1289 1.0000 Uiso R
H121 H 0.5143 0.2442 -0.0467 0.0849 1.0000 Uiso R
H131 H 0.5956 0.3614 -0.0867 0.0906 1.0000 Uiso R
H141 H 0.7176 0.4319 -0.0492 0.0819 1.0000 Uiso R
H161 H 0.7801 0.3934 0.0735 0.0730 1.0000 Uiso R
H172 H 0.9636 0.4196 0.0350 0.1066 1.0000 Uiso R
H173 H 0.9194 0.4094 -0.0157 0.1066 1.0000 Uiso R
H171 H 0.9463 0.3188 0.0211 0.1072 1.0000 Uiso R
H183 H 0.7848 0.5519 0.0512 0.1827 1.0000 Uiso R
H182 H 0.7401 0.5434 0.0009 0.1829 1.0000 Uiso R
H181 H 0.6521 0.5405 0.0483 0.1825 1.0000 Uiso R
H231 H 1.0436 0.1290 0.1587 0.0474 1.0000 Uiso R
H241 H 1.1014 0.2317 0.0983 0.1278 1.0000 Uiso R
H243 H 1.1122 0.3034 0.1350 0.1280 1.0000 Uiso R
H242 H 0.9842 0.2920 0.1251 0.1278 1.0000 Uiso R
H252 H 1.2513 0.1191 0.1511 0.1369 1.0000 Uiso R
H251 H 1.2391 0.1882 0.1929 0.1372 1.0000 Uiso R
H253 H 1.2043 0.0879 0.2035 0.1368 1.0000 Uiso R
H261 H 1.0750 0.3274 0.2207 0.0589 1.0000 Uiso R
H271 H 0.9598 0.3854 0.2873 0.0562 1.0000 Uiso R
H281 H 0.8154 0.3075 0.3273 0.0540 1.0000 Uiso R
H301 H 0.7097 0.1241 0.2813 0.0462 1.0000 Uiso R
H312 H 0.6810 0.0968 0.3635 0.0720 1.0000 Uiso R
H311 H 0.7585 0.1741 0.3698 0.0717 1.0000 Uiso R
H313 H 0.8233 0.0750 0.3463 0.0717 1.0000 Uiso R
H322 H 0.5361 0.2182 0.3164 0.0784 1.0000 Uiso R
H321 H 0.6051 0.2932 0.3277 0.0789 1.0000 Uiso R
H323 H 0.5844 0.2793 0.2745 0.0789 1.0000 Uiso R
H331 H 0.9226 -0.0022 0.2725 0.0429 1.0000 Uiso R
H341 H 0.8961 -0.1288 0.2227 0.0394 1.0000 Uiso R
H381 H 1.0124 -0.1753 0.0395 0.0662 1.0000 Uiso R
H391 H 0.8402 -0.2216 0.0289 0.0709 1.0000 Uiso R
H401 H 0.6718 -0.1851 0.0836 0.0584 1.0000 Uiso R
H421 H 0.6451 -0.0457 0.1866 0.0592 1.0000 Uiso R
H442 H 0.4478 -0.0327 0.1680 0.1045 1.0000 Uiso R
H441 H 0.5168 0.0100 0.1244 0.1046 1.0000 Uiso R
H443 H 0.4908 -0.0921 0.1226 0.1048 1.0000 Uiso R
H451 H 1.0512 -0.0192 0.1242 0.0611 1.0000 Uiso R
H462 H 1.2166 -0.1430 0.1452 0.1098 1.0000 Uiso R
H461 H 1.1032 -0.1803 0.1638 0.1097 1.0000 Uiso R
H463 H 1.1769 -0.2163 0.1161 0.1093 1.0000 Uiso R
H472 H 1.2038 -0.0207 0.0670 0.1028 1.0000 Uiso R
H471 H 1.0879 -0.0088 0.0400 0.1032 1.0000 Uiso R
H473 H 1.1763 -0.1072 0.0434 0.1026 1.0000 Uiso R
H1052 H 0.0233 0.9161 0.3541 0.0586 1.0000 Uiso R
H1051 H 0.1402 0.8858 0.3838 0.0571 1.0000 Uiso R
H1053 H 0.0350 0.8305 0.3925 0.0575 1.0000 Uiso R
H1091 H 0.0703 0.6420 0.3961 0.0547 1.0000 Uiso R
H1101 H 0.0660 0.5578 0.4699 0.0917 1.0000 Uiso R
H1103 H 0.1972 0.5563 0.4473 0.0923 1.0000 Uiso R
H1102 H 0.1426 0.4653 0.4469 0.0916 1.0000 Uiso R
H1111 H -0.1025 0.5883 0.4164 0.1105 1.0000 Uiso R
H1112 H -0.0717 0.5767 0.3615 0.1105 1.0000 Uiso R
H1113 H -0.0417 0.4856 0.3978 0.1106 1.0000 Uiso R
H1121 H 0.1229 0.4108 0.3535 0.0697 1.0000 Uiso R
H1131 H 0.2645 0.3481 0.2923 0.0787 1.0000 Uiso R
H1141 H 0.3998 0.4368 0.2563 0.0686 1.0000 Uiso R
H1161 H 0.4254 0.6660 0.2856 0.0651 1.0000 Uiso R
H1182 H 0.4944 0.6489 0.2040 0.1188 1.0000 Uiso R
H1181 H 0.3558 0.6521 0.2111 0.1191 1.0000 Uiso R
H1183 H 0.4477 0.5545 0.2041 0.1191 1.0000 Uiso R
H1171 H 0.6276 0.5764 0.2699 0.1148 1.0000 Uiso R
H1173 H 0.5727 0.5452 0.3209 0.1148 1.0000 Uiso R
H1172 H 0.5836 0.4820 0.2773 0.1149 1.0000 Uiso R
H1301 H 0.2045 1.0427 0.3864 0.0396 1.0000 Uiso R
H1322 H 0.0602 1.1228 0.3332 0.0703 1.0000 Uiso R
H1321 H 0.1609 1.1315 0.2943 0.0709 1.0000 Uiso R
H1323 H 0.1363 1.0327 0.3081 0.0712 1.0000 Uiso R
H1311 H 0.1474 1.2086 0.3842 0.0701 1.0000 Uiso R
H1312 H 0.2744 1.1695 0.4032 0.0712 1.0000 Uiso R
H1313 H 0.2628 1.2150 0.3508 0.0712 1.0000 Uiso R
H1281 H 0.3638 1.1106 0.2798 0.0441 1.0000 Uiso R
H1271 H 0.5545 1.0375 0.2494 0.0574 1.0000 Uiso R
H1261 H 0.6708 0.9173 0.2918 0.0542 1.0000 Uiso R
H1231 H 0.5760 0.8068 0.4051 0.0502 1.0000 Uiso R
H1241 H 0.6961 0.6843 0.3650 0.1115 1.0000 Uiso R
H1242 H 0.7240 0.7473 0.3202 0.1117 1.0000 Uiso R
H1243 H 0.5918 0.7281 0.3316 0.1119 1.0000 Uiso R
H1252 H 0.7829 0.7997 0.4077 0.1317 1.0000 Uiso R
H1251 H 0.7062 0.9024 0.4143 0.1318 1.0000 Uiso R
H1253 H 0.7786 0.8758 0.3656 0.1319 1.0000 Uiso R
H1331 H 0.3891 1.0282 0.4511 0.0448 1.0000 Uiso R
H1341 H 0.3248 0.9399 0.5223 0.0471 1.0000 Uiso R
H1381 H 0.4316 0.5769 0.5746 0.0498 1.0000 Uiso R
H1391 H 0.2364 0.5670 0.5999 0.0478 1.0000 Uiso R
H1401 H 0.0782 0.6767 0.5699 0.0477 1.0000 Uiso R
H1421 H 0.0967 0.8596 0.4810 0.0471 1.0000 Uiso R
H1431 H -0.0388 0.9532 0.5365 0.0707 1.0000 Uiso R
H1432 H 0.0913 0.9377 0.5508 0.0694 1.0000 Uiso R
H1433 H 0.0034 0.8785 0.5775 0.0689 1.0000 Uiso R
H1441 H -0.0950 0.8382 0.4854 0.0783 1.0000 Uiso R
H1442 H -0.0728 0.7634 0.5275 0.0789 1.0000 Uiso R
H1443 H -0.0088 0.7410 0.4764 0.0782 1.0000 Uiso R
H1451 H 0.5276 0.7479 0.4891 0.0541 1.0000 Uiso R
H1471 H 0.6856 0.6152 0.4844 0.0879 1.0000 Uiso R
H1472 H 0.6187 0.5598 0.5260 0.0883 1.0000 Uiso R
H1473 H 0.5671 0.5820 0.4746 0.0884 1.0000 Uiso R
H1461 H 0.6599 0.7441 0.5439 0.1316 1.0000 Uiso R
H1462 H 0.5290 0.7933 0.5656 0.1314 1.0000 Uiso R
H1463 H 0.5866 0.6860 0.5826 0.1318 1.0000 Uiso R
H1042 H 0.1950 0.8970 0.2644 0.0747 1.0000 Uiso R
H1043 H 0.3085 0.8646 0.2926 0.0754 1.0000 Uiso R
H1041 H 0.2883 0.8016 0.2525 0.0752 1.0000 Uiso R
H1063 H -0.0016 0.7949 0.2772 0.0908 1.0000 Uiso R
H1062 H -0.0087 0.7128 0.3158 0.0899 1.0000 Uiso R
H1061 H 0.0843 0.6945 0.2711 0.0897 1.0000 Uiso R
H42 H 0.6224 0.3919 0.2009 0.0692 1.0000 Uiso R
H41 H 0.6903 0.4243 0.1533 0.0683 1.0000 Uiso R
H43 H 0.7482 0.3317 0.1819 0.0689 1.0000 Uiso R
H51 H 0.4746 0.2450 0.2028 0.0797 1.0000 Uiso R
H52 H 0.5997 0.1770 0.1943 0.0794 1.0000 Uiso R
H53 H 0.4966 0.1775 0.1612 0.0795 1.0000 Uiso R
H432 H 0.5640 -0.1715 0.2204 0.1249 1.0000 Uiso R
H431 H 0.7039 -0.2100 0.2076 0.1249 1.0000 Uiso R
H433 H 0.6107 -0.2315 0.1756 0.1248 1.0000 Uiso R

loop_
_atom_site_aniso_label
_atom_site_aniso_U_11
_atom_site_aniso_U_22
_atom_site_aniso_U_33
_atom_site_aniso_U_23
_atom_site_aniso_U_13
_atom_site_aniso_U_12
Sn1 0.03353(19) 0.0405(2) 0.02436(17) 0.00016(13) -0.00085(13) -0.00162(14)
N2 0.031(2) 0.044(2) 0.0269(19) -0.0012(16) -0.0042(15) -0.0033(17)
Si3 0.0352(8) 0.0462(8) 0.0356(7) -0.0048(6) -0.0008(6) 0.0022(6)
C4 0.059(3) 0.046(3) 0.041(3) -0.004(2) -0.007(2) -0.009(3)
C5 0.052(3) 0.074(4) 0.041(3) -0.009(3) 0.013(2) -0.020(3)
C6 0.061(4) 0.081(4) 0.065(4) -0.014(3) -0.011(3) 0.031(3)
C7 0.034(3) 0.043(3) 0.031(2) -0.001(2) -0.002(2) 0.002(2)
C8 0.038(3) 0.060(3) 0.034(3) 0.000(2) -0.005(2) -0.003(2)
C9 0.041(3) 0.090(4) 0.032(3) -0.011(3) -0.005(2) -0.026(3)
C10 0.075(4) 0.090(5) 0.054(4) -0.020(3) 0.005(3) -0.042(4)
C11 0.051(4) 0.150(7) 0.065(4) -0.009(4) 0.003(3) -0.037(4)
C12 0.050(4) 0.113(5) 0.038(3) 0.006(3) -0.011(3) -0.009(3)
C13 0.061(4) 0.103(5) 0.035(3) 0.022(3) -0.004(3) 0.019(4)
C14 0.059(4) 0.069(4) 0.050(3) 0.027(3) 0.002(3) 0.003(3)
C15 0.035(3) 0.048(3) 0.049(3) 0.013(2) 0.004(2) 0.004(2)
C16 0.056(4) 0.044(3) 0.074(4) 0.005(3) 0.007(3) -0.011(3)
C17 0.063(4) 0.080(4) 0.068(4) 0.003(3) 0.004(3) -0.023(3)
C18 0.092(6) 0.056(5) 0.206(10) -0.008(5) -0.013(6) -0.006(4)
B19 0.026(3) 0.044(3) 0.022(3) -0.001(2) 0.001(2) -0.003(2)
N20 0.028(2) 0.029(2) 0.0221(18) -0.0014(15) -0.0016(14) -0.0020(15)
C21 0.026(2) 0.032(2) 0.029(2) -0.0044(19) -0.0030(18) -0.0043(19)
C22 0.036(3) 0.047(3) 0.030(2) 0.003(2) -0.009(2) -0.010(2)
C23 0.029(3) 0.066(3) 0.038(3) 0.003(2) 0.000(2) -0.015(2)
C24 0.093(5) 0.113(6) 0.046(4) 0.017(4) 0.007(3) -0.034(4)
C25 0.038(3) 0.175(8) 0.052(4) -0.010(4) -0.001(3) 0.006(4)
C26 0.045(3) 0.052(3) 0.056(3) 0.003(3) -0.010(3) -0.022(3)
C27 0.058(3) 0.039(3) 0.061(3) -0.013(3) -0.012(3) -0.020(3)
C28 0.045(3) 0.048(3) 0.044(3) -0.012(2) -0.008(2) -0.007(2)
C29 0.034(3) 0.036(3) 0.031(2) -0.008(2) -0.0048(19) -0.002(2)
C30 0.031(3) 0.046(3) 0.034(3) -0.011(2) 0.000(2) -0.011(2)
C31 0.054(3) 0.061(3) 0.031(3) -0.004(2) 0.003(2) -0.015(3)
C32 0.042(3) 0.065(4) 0.041(3) -0.011(2) 0.002(2) -0.006(3)
C33 0.038(3) 0.039(3) 0.021(2) 0.000(2) -0.0029(19) 0.000(2)
C34 0.041(3) 0.035(3) 0.028(2) -0.001(2) -0.004(2) -0.004(2)
N35 0.033(2) 0.032(2) 0.0247(19) -0.0059(15) -0.0034(15) -0.0008(16)
C36 0.036(3) 0.041(3) 0.027(2) -0.004(2) -0.0041(19) -0.003(2)
C37 0.037(3) 0.040(3) 0.037(3) -0.012(2) -0.004(2) 0.003(2)
C38 0.046(3) 0.064(4) 0.047(3) -0.027(3) 0.005(2) 0.001(3)
C39 0.054(4) 0.072(4) 0.054(3) -0.032(3) -0.006(3) -0.004(3)
C40 0.041(3) 0.060(3) 0.058(3) -0.024(3) -0.009(3) -0.007(3)
C41 0.038(3) 0.038(3) 0.043(3) -0.012(2) -0.001(2) -0.003(2)
C42 0.041(3) 0.064(4) 0.048(3) -0.021(3) 0.007(2) -0.020(3)
C43 0.082(5) 0.069(4) 0.080(4) -0.002(3) 0.019(4) -0.026(3)
C44 0.039(3) 0.100(5) 0.075(4) -0.021(4) 0.002(3) -0.005(3)
C45 0.030(3) 0.059(3) 0.059(3) -0.026(3) 0.001(2) 0.003(2)
C46 0.040(3) 0.096(5) 0.079(4) -0.011(4) -0.019(3) 0.003(3)
C47 0.049(4) 0.094(5) 0.072(4) -0.015(4) 0.010(3) -0.018(3)
Sn101 0.03288(19) 0.02977(19) 0.03651(19) -0.00406(13) -0.00927(13) -0.00327(13)
N102 0.037(2) 0.028(2) 0.038(2) -0.0034(16) -0.0036(17) -0.0110(16)
Si103 0.0432(8) 0.0292(7) 0.0354(7) 0.0021(5) -0.0140(6) -0.0103(6)
C105 0.030(3) 0.039(3) 0.046(3) 0.003(2) -0.008(2) -0.003(2)
C104 0.082(4) 0.034(3) 0.038(3) -0.001(2) 0.007(3) -0.014(3)
C106 0.078(4) 0.045(3) 0.069(4) 0.008(3) -0.048(3) -0.011(3)
C107 0.037(3) 0.024(2) 0.043(3) 0.002(2) -0.017(2) -0.009(2)
C108 0.042(3) 0.026(3) 0.053(3) 0.006(2) -0.019(2) -0.012(2)
C109 0.032(3) 0.034(3) 0.064(3) 0.012(2) -0.005(2) -0.008(2)
C110 0.057(4) 0.068(4) 0.058(4) 0.027(3) 0.000(3) -0.011(3)
C111 0.042(3) 0.061(4) 0.121(6) 0.019(4) -0.009(3) -0.021(3)
C112 0.052(4) 0.047(3) 0.077(4) 0.011(3) -0.025(3) -0.022(3)
C113 0.086(5) 0.031(3) 0.077(4) -0.007(3) -0.018(4) -0.020(3)
C114 0.073(4) 0.045(3) 0.062(4) -0.013(3) -0.005(3) -0.020(3)
C115 0.054(3) 0.031(3) 0.049(3) -0.010(2) -0.008(2) -0.012(2)
C116 0.066(4) 0.040(3) 0.061(4) -0.021(3) 0.020(3) -0.020(3)
C118 0.111(6) 0.061(4) 0.069(4) -0.024(3) 0.028(4) -0.038(4)
C117 0.053(4) 0.080(5) 0.100(5) -0.046(4) 0.016(3) -0.013(3)
B119 0.025(3) 0.033(3) 0.029(3) -0.003(2) 0.000(2) -0.008(2)
N120 0.0262(19) 0.032(2) 0.0277(19) -0.0039(15) 0.0002(15) -0.0109(15)
C121 0.033(3) 0.035(3) 0.027(2) -0.0036(19) -0.0003(18) -0.021(2)
C129 0.040(3) 0.030(2) 0.029(2) -0.0036(19) -0.0038(19) -0.019(2)
C130 0.037(3) 0.034(3) 0.027(2) 0.0015(19) -0.0040(19) -0.013(2)
C132 0.045(3) 0.048(3) 0.043(3) -0.001(2) -0.010(2) -0.001(2)
C131 0.053(3) 0.044(3) 0.053(3) -0.013(2) 0.007(3) -0.015(2)
C128 0.045(3) 0.042(3) 0.033(3) 0.004(2) -0.004(2) -0.018(2)
C127 0.050(3) 0.064(3) 0.031(3) -0.001(2) 0.007(2) -0.030(3)
C126 0.033(3) 0.061(3) 0.049(3) -0.008(3) 0.011(2) -0.020(2)
C122 0.029(3) 0.039(3) 0.043(3) -0.006(2) 0.001(2) -0.015(2)
C123 0.024(3) 0.050(3) 0.054(3) -0.002(2) -0.002(2) -0.008(2)
C124 0.072(4) 0.060(4) 0.088(5) -0.011(3) -0.007(3) 0.004(3)
C125 0.069(4) 0.083(5) 0.115(6) 0.016(4) -0.045(4) -0.023(4)
C133 0.046(3) 0.035(3) 0.033(3) -0.007(2) 0.005(2) -0.019(2)
C134 0.053(3) 0.038(3) 0.031(3) -0.011(2) 0.001(2) -0.016(2)
N135 0.032(2) 0.025(2) 0.0296(19) -0.0042(15) 0.0004(15) -0.0080(15)
C136 0.036(3) 0.025(2) 0.027(2) 0.0004(18) -0.0039(18) -0.0130(19)
C137 0.037(3) 0.036(3) 0.029(2) -0.005(2) -0.0047(19) -0.009(2)
C138 0.046(3) 0.029(3) 0.043(3) 0.000(2) -0.012(2) -0.006(2)
C139 0.050(3) 0.038(3) 0.038(3) 0.008(2) -0.007(2) -0.021(2)
C140 0.036(3) 0.047(3) 0.039(3) 0.001(2) -0.004(2) -0.014(2)
C141 0.040(3) 0.044(3) 0.021(2) 0.0009(19) -0.0029(19) -0.015(2)
C142 0.033(3) 0.050(3) 0.034(3) 0.008(2) -0.002(2) -0.006(2)
C143 0.042(3) 0.054(3) 0.041(3) 0.004(2) 0.001(2) -0.003(2)
C144 0.037(3) 0.079(4) 0.041(3) 0.005(3) -0.012(2) -0.013(3)
C145 0.035(3) 0.049(3) 0.043(3) -0.001(2) -0.008(2) -0.012(2)
C147 0.032(3) 0.062(4) 0.077(4) -0.013(3) -0.014(3) 0.003(3)
C146 0.052(4) 0.135(6) 0.094(5) -0.065(5) 0.009(3) -0.045(4)

loop_
_atom_type_symbol
_atom_type_scat_dispersion_real
_atom_type_scat_dispersion_imag
_atom_type_scat_Cromer_Mann_a1
_atom_type_scat_Cromer_Mann_b1
_atom_type_scat_Cromer_Mann_a2
_atom_type_scat_Cromer_Mann_b2
_atom_type_scat_Cromer_Mann_a3
_atom_type_scat_Cromer_Mann_b3
_atom_type_scat_Cromer_Mann_a4
_atom_type_scat_Cromer_Mann_b4
_atom_type_scat_Cromer_Mann_c
_atom_type_scat_source
C 0.0033 0.0016 2.3100 20.8439 1.0200 10.2075 1.5886 0.5687 0.8650 51.6512 0.2156 'International Tables Vol C 4.2.6.8 and 6.1.1.4'
H 0.0000 0.0000 0.4930 10.5109 0.3229 26.1257 0.1402 3.1424 0.0408 57.7998 0.0030 'International Tables Vol C 4.2.6.8 and 6.1.1.4'
B 0.0013 0.0007 2.0545 23.2185 1.3326 1.0210 1.0979 60.3498 0.7068 0.1403 -0.1932 'International Tables Vol C 4.2.6.8 and 6.1.1.4'
N 0.0061 0.0033 12.2126 0.0057 3.1322 9.8933 2.0125 28.9975 1.1663 0.5826 -11.5290 'International Tables Vol C 4.2.6.8 and 6.1.1.4'
Sn -0.6537 1.4246 19.1889 5.8303 19.1005 0.5031 4.4585 26.8909 2.4663 83.9572 4.7821 'International Tables Vol C 4.2.6.8 and 6.1.1.4'
Si 0.0817 0.0704 6.2915 2.4386 3.0353 32.3337 1.9891 0.6785 1.5410 81.6937 1.1407 'International Tables Vol C 4.2.6.8 and 6.1.1.4'

loop_
_geom_angle_atom_site_label_1
_geom_angle_atom_site_label_2
_geom_angle_atom_site_label_3
_geom_angle
_geom_angle_publ_flag
N2 Sn1 B19 106.67(15) yes
Sn1 N2 Si3 128.27(18) yes
Sn1 N2 C7 111.6(3) yes
Si3 N2 C7 120.2(3) yes
N2 Si3 C4 110.6(2) yes
N2 Si3 C5 111.1(2) yes
C4 Si3 C5 108.0(2) yes
N2 Si3 C6 109.2(2) yes
C4 Si3 C6 109.4(3) yes
C5 Si3 C6 108.5(3) yes
Si3 C4 H42 108.8 no
Si3 C4 H41 108.0 no
H42 C4 H41 109.2 no
Si3 C4 H43 113.7 no
H42 C4 H43 109.2 no
H41 C4 H43 107.9 no
Si3 C5 H51 110.2 no
Si3 C5 H52 108.7 no
H51 C5 H52 106.6 no
Si3 C5 H53 111.1 no
H51 C5 H53 109.4 no
H52 C5 H53 110.9 no
Si3 C6 H62 109.5 no
Si3 C6 H61 110.3 no
H62 C6 H61 107.0 no
Si3 C6 H63 112.6 no
H62 C6 H63 108.1 no
H61 C6 H63 109.1 no
N2 C7 C8 119.3(4) yes
N2 C7 C15 120.5(4) yes
C8 C7 C15 120.1(4) yes
C7 C8 C9 121.3(4) yes
C7 C8 C12 118.4(5) yes
C9 C8 C12 120.3(5) yes
C8 C9 C10 110.1(4) yes
C8 C9 C11 112.9(5) yes
C10 C9 C11 110.3(5) yes
C8 C9 H91 108.0 no
C10 C9 H91 107.5 no
C11 C9 H91 107.9 no
C9 C10 H102 110.7 no
C9 C10 H103 107.9 no
H102 C10 H103 111.8 no
C9 C10 H101 108.3 no
H102 C10 H101 108.7 no
H103 C10 H101 109.5 no
C9 C11 H111 109.1 no
C9 C11 H112 110.0 no
H111 C11 H112 108.6 no
C9 C11 H113 110.2 no
H111 C11 H113 108.2 no
H112 C11 H113 110.7 no
C8 C12 C13 122.2(6) yes
C8 C12 H121 119.0 no
C13 C12 H121 118.9 no
C12 C13 C14 119.0(5) yes
C12 C13 H131 120.6 no
C14 C13 H131 120.4 no
C13 C14 C15 122.6(5) yes
C13 C14 H141 118.5 no
C15 C14 H141 118.9 no
C7 C15 C14 117.7(5) yes
C7 C15 C16 122.7(4) yes
C14 C15 C16 119.6(5) yes
C15 C16 C17 111.4(5) yes
C15 C16 C18 112.1(5) yes
C17 C16 C18 109.6(5) yes
C15 C16 H161 107.9 no
C17 C16 H161 107.9 no
C18 C16 H161 107.9 no
C16 C17 H172 108.8 no
C16 C17 H173 108.4 no
H172 C17 H173 110.1 no
C16 C17 H171 109.3 no
H172 C17 H171 109.9 no
H173 C17 H171 110.4 no
C16 C18 H183 108.4 no
C16 C18 H182 108.1 no
H183 C18 H182 109.7 no
C16 C18 H181 110.8 no
H183 C18 H181 109.3 no
H182 C18 H181 110.5 no
Sn1 B19 N20 141.4(3) yes
Sn1 B19 N35 112.7(3) yes
N20 B19 N35 103.1(3) yes
B19 N20 C21 132.0(3) yes
B19 N20 C33 108.6(3) yes
C21 N20 C33 119.1(3) yes
N20 C21 C22 119.2(4) yes
N20 C21 C29 119.8(4) yes
C22 C21 C29 121.0(4) yes
C21 C22 C23 122.9(4) yes
C21 C22 C26 118.4(4) yes
C23 C22 C26 118.7(4) yes
C22 C23 C24 111.3(4) yes
C22 C23 C25 112.1(4) yes
C24 C23 C25 110.9(5) yes
C22 C23 H231 107.5 no
C24 C23 H231 108.1 no
C25 C23 H231 106.6 no
C23 C24 H241 111.4 no
C23 C24 H243 108.6 no
H241 C24 H243 108.1 no
C23 C24 H242 110.8 no
H241 C24 H242 109.5 no
H243 C24 H242 108.2 no
C23 C25 H252 108.2 no
C23 C25 H251 112.1 no
H252 C25 H251 110.2 no
C23 C25 H253 107.1 no
H252 C25 H253 108.8 no
H251 C25 H253 110.4 no
C22 C26 C27 121.3(5) yes
C22 C26 H261 120.4 no
C27 C26 H261 118.3 no
C26 C27 C28 120.1(5) yes
C26 C27 H271 118.2 no
C28 C27 H271 121.6 no
C27 C28 C29 120.9(5) yes
C27 C28 H281 118.4 no
C29 C28 H281 119.5 no
C21 C29 C28 118.3(4) yes
C21 C29 C30 123.8(4) yes
C28 C29 C30 117.9(4) yes
C29 C30 C31 112.2(4) yes
C29 C30 C32 112.0(4) yes
C31 C30 C32 109.8(4) yes
C29 C30 H301 108.1 no
C31 C30 H301 106.7 no
C32 C30 H301 107.8 no
C30 C31 H312 108.7 no
C30 C31 H311 106.2 no
H312 C31 H311 110.8 no
C30 C31 H313 108.7 no
H312 C31 H313 110.8 no
H311 C31 H313 111.4 no
C30 C32 H322 109.3 no
C30 C32 H321 110.0 no
H322 C32 H321 108.7 no
C30 C32 H323 109.7 no
H322 C32 H323 108.4 no
H321 C32 H323 110.6 no
N20 C33 C34 109.7(4) yes
N20 C33 H331 125.1 no
C34 C33 H331 125.2 no
C33 C34 N35 108.6(4) yes
C33 C34 H341 127.9 no
N35 C34 H341 123.4 no
C34 N35 B19 110.0(3) yes
C34 N35 C36 120.7(3) yes
B19 N35 C36 128.2(3) yes
N35 C36 C37 118.0(4) yes
N35 C36 C41 120.2(4) yes
C37 C36 C41 121.8(4) yes
C36 C37 C38 117.1(4) yes
C36 C37 C45 122.6(4) yes
C38 C37 C45 120.2(4) yes
C37 C38 C39 121.7(5) yes
C37 C38 H381 119.1 no
C39 C38 H381 119.2 no
C38 C39 C40 120.0(5) yes
C38 C39 H391 119.0 no
C40 C39 H391 120.9 no
C39 C40 C41 121.3(5) yes
C39 C40 H401 119.0 no
C41 C40 H401 119.7 no
C36 C41 C40 118.0(4) yes
C36 C41 C42 121.4(4) yes
C40 C41 C42 120.5(4) yes
C41 C42 C43 109.4(4) yes
C41 C42 C44 113.8(4) yes
C43 C42 C44 111.7(5) yes
C41 C42 H421 108.8 no
C43 C42 H421 105.8 no
C44 C42 H421 107.1 no
C42 C43 H432 110.3 no
C42 C43 H431 110.2 no
H432 C43 H431 109.3 no
C42 C43 H433 111.1 no
H432 C43 H433 108.4 no
H431 C43 H433 107.4 no
C42 C44 H442 110.1 no
C42 C44 H441 110.2 no
H442 C44 H441 107.1 no
C42 C44 H443 111.0 no
H442 C44 H443 108.6 no
H441 C44 H443 109.8 no
C37 C45 C46 109.9(4) yes
C37 C45 C47 114.1(4) yes
C46 C45 C47 111.1(4) yes
C37 C45 H451 108.1 no
C46 C45 H451 110.2 no
C47 C45 H451 103.2 no
C45 C46 H462 112.1 no
C45 C46 H461 112.6 no
H462 C46 H461 106.5 no
C45 C46 H463 111.3 no
H462 C46 H463 107.8 no
H461 C46 H463 106.2 no
C45 C47 H472 111.0 no
C45 C47 H471 110.1 no
H472 C47 H471 109.2 no
C45 C47 H473 108.9 no
H472 C47 H473 109.9 no
H471 C47 H473 107.5 no
N102 Sn101 B119 106.98(15) yes
Sn101 N102 Si103 129.77(19) yes
Sn101 N102 C107 112.5(2) yes
Si103 N102 C107 117.5(3) yes
N102 Si103 C105 110.29(19) yes
N102 Si103 C104 111.4(2) yes
C105 Si103 C104 109.9(2) yes
N102 Si103 C106 109.1(2) yes
C105 Si103 C106 107.9(2) yes
C104 Si103 C106 108.2(3) yes
Si103 C105 H1052 109.2 no
Si103 C105 H1051 106.5 no
H1052 C105 H1051 113.0 no
Si103 C105 H1053 107.4 no
H1052 C105 H1053 109.7 no
H1051 C105 H1053 110.9 no
Si103 C104 H1042 107.5 no
Si103 C104 H1043 108.6 no
H1042 C104 H1043 108.9 no
Si103 C104 H1041 110.6 no
H1042 C104 H1041 110.3 no
H1043 C104 H1041 110.8 no
Si103 C106 H1063 106.9 no
Si103 C106 H1062 111.3 no
H1063 C106 H1062 110.7 no
Si103 C106 H1061 108.4 no
H1063 C106 H1061 111.1 no
H1062 C106 H1061 108.4 no
N102 C107 C108 118.9(4) yes
N102 C107 C115 120.8(4) yes
C108 C107 C115 120.3(4) yes
C107 C108 C109 122.3(4) yes
C107 C108 C112 118.3(5) yes
C109 C108 C112 119.4(4) yes
C108 C109 C110 110.6(4) yes
C108 C109 C111 113.1(5) yes
C110 C109 C111 110.1(4) yes
C108 C109 H1091 107.6 no
C110 C109 H1091 106.7 no
C111 C109 H1091 108.5 no
C109 C110 H1101 108.9 no
C109 C110 H1103 106.3 no
H1101 C110 H1103 108.7 no
C109 C110 H1102 111.5 no
H1101 C110 H1102 110.0 no
H1103 C110 H1102 111.4 no
C109 C111 H1111 108.1 no
C109 C111 H1112 109.0 no
H1111 C111 H1112 108.5 no
C109 C111 H1113 110.0 no
H1111 C111 H1113 110.5 no
H1112 C111 H1113 110.6 no
C108 C112 C113 121.8(5) yes
C108 C112 H1121 120.1 no
C113 C112 H1121 118.1 no
C112 C113 C114 119.5(5) yes
C112 C113 H1131 120.1 no
C114 C113 H1131 120.4 no
C113 C114 C115 121.3(5) yes
C113 C114 H1141 119.9 no
C115 C114 H1141 118.8 no
C107 C115 C114 118.8(5) yes
C107 C115 C116 123.1(4) yes
C114 C115 C116 118.1(5) yes
C115 C116 C118 111.3(5) yes
C115 C116 C117 110.3(5) yes
C118 C116 C117 112.3(5) yes
C115 C116 H1161 109.3 no
C118 C116 H1161 105.5 no
C117 C116 H1161 108.0 no
C116 C118 H1182 110.7 no
C116 C118 H1181 110.8 no
H1182 C118 H1181 107.9 no
C116 C118 H1183 110.5 no
H1182 C118 H1183 109.3 no
H1181 C118 H1183 107.5 no
C116 C117 H1171 108.8 no
C116 C117 H1173 110.2 no
H1171 C117 H1173 110.5 no
C116 C117 H1172 109.5 no
H1171 C117 H1172 108.8 no
H1173 C117 H1172 109.1 no
Sn101 B119 N120 140.3(3) yes
Sn101 B119 N135 113.7(3) yes
N120 B119 N135 103.6(4) yes
B119 N120 C121 130.8(3) yes
B119 N120 C133 108.3(3) yes
C121 N120 C133 120.2(3) yes
N120 C121 C129 119.7(4) yes
N120 C121 C122 118.6(4) yes
C129 C121 C122 121.6(4) yes
C121 C129 C130 123.0(4) yes
C121 C129 C128 117.6(4) yes
C130 C129 C128 119.4(4) yes
C129 C130 C132 112.6(4) yes
C129 C130 C131 110.5(4) yes
C132 C130 C131 109.5(4) yes
C129 C130 H1301 106.8 no
C132 C130 H1301 111.5 no
C131 C130 H1301 105.7 no
C130 C132 H1322 109.4 no
C130 C132 H1321 109.1 no
H1322 C132 H1321 106.8 no
C130 C132 H1323 112.0 no
H1322 C132 H1323 111.2 no
H1321 C132 H1323 108.2 no
C130 C131 H1311 109.0 no
C130 C131 H1312 110.9 no
H1311 C131 H1312 108.4 no
C130 C131 H1313 111.9 no
H1311 C131 H1313 107.8 no
H1312 C131 H1313 108.8 no
C129 C128 C127 122.1(4) yes
C129 C128 H1281 118.3 no
C127 C128 H1281 119.6 no
C128 C127 C126 120.0(4) yes
C128 C127 H1271 120.9 no
C126 C127 H1271 119.0 no
C127 C126 C122 121.4(4) yes
C127 C126 H1261 118.2 no
C122 C126 H1261 120.4 no
C121 C122 C126 117.3(4) yes
C121 C122 C123 122.8(4) yes
C126 C122 C123 119.9(4) yes
C122 C123 C124 110.7(4) yes
C122 C123 C125 111.5(4) yes
C124 C123 C125 111.1(5) yes
C122 C123 H1231 109.9 no
C124 C123 H1231 107.4 no
C125 C123 H1231 106.1 no
C123 C124 H1241 110.8 no
C123 C124 H1242 111.9 no
H1241 C124 H1242 106.2 no
C123 C124 H1243 110.1 no
H1241 C124 H1243 109.2 no
H1242 C124 H1243 108.4 no
C123 C125 H1252 110.3 no
C123 C125 H1251 109.9 no
H1252 C125 H1251 109.1 no
C123 C125 H1253 109.9 no
H1252 C125 H1253 109.1 no
H1251 C125 H1253 108.6 no
N120 C133 C134 110.2(4) yes
N120 C133 H1331 123.6 no
C134 C133 H1331 126.1 no
C133 C134 N135 108.5(4) yes
C133 C134 H1341 125.9 no
N135 C134 H1341 125.6 no
C134 N135 B119 109.4(3) yes
C134 N135 C136 122.5(3) yes
B119 N135 C136 127.6(3) yes
N135 C136 C137 119.0(4) yes
N135 C136 C141 119.0(4) yes
C137 C136 C141 122.0(4) yes
C136 C137 C138 117.4(4) yes
C136 C137 C145 122.0(4) yes
C138 C137 C145 120.7(4) yes
C137 C138 C139 121.7(4) yes
C137 C138 H1381 119.4 no
C139 C138 H1381 118.9 no
C138 C139 C140 119.6(4) yes
C138 C139 H1391 120.9 no
C140 C139 H1391 119.5 no
C139 C140 C141 121.9(4) yes
C139 C140 H1401 119.8 no
C141 C140 H1401 118.2 no
C136 C141 C140 117.3(4) yes
C136 C141 C142 122.0(4) yes
C140 C141 C142 120.6(4) yes
C141 C142 C143 109.8(4) yes
C141 C142 C144 113.4(4) yes
C143 C142 C144 111.5(4) yes
C141 C142 H1421 107.8 no
C143 C142 H1421 108.1 no
C144 C142 H1421 105.9 no
C142 C143 H1431 109.7 no
C142 C143 H1432 111.4 no
H1431 C143 H1432 106.7 no
C142 C143 H1433 110.9 no
H1431 C143 H1433 108.6 no
H1432 C143 H1433 109.5 no
C142 C144 H1441 108.6 no
C142 C144 H1442 110.4 no
H1441 C144 H1442 108.7 no
C142 C144 H1443 110.4 no
H1441 C144 H1443 108.3 no
H1442 C144 H1443 110.4 no
C137 C145 C147 112.7(4) yes
C137 C145 C146 110.9(4) yes
C147 C145 C146 110.5(5) yes
C137 C145 H1451 109.1 no
C147 C145 H1451 108.3 no
C146 C145 H1451 105.0 no
C145 C147 H1471 110.4 no
C145 C147 H1472 109.4 no
H1471 C147 H1472 108.5 no
C145 C147 H1473 109.6 no
H1471 C147 H1473 108.9 no
H1472 C147 H1473 110.0 no
C145 C146 H1461 108.6 no
C145 C146 H1462 109.1 no
H1461 C146 H1462 109.3 no
C145 C146 H1463 108.9 no
H1461 C146 H1463 110.7 no
H1462 C146 H1463 110.2 no

loop_
_geom_bond_atom_site_label_1
_geom_bond_atom_site_label_2
_geom_bond_distance
_geom_bond_publ_flag
Sn1 N2 2.070(3) yes
Sn1 B19 2.334(5) yes
N2 Si3 1.742(4) yes
N2 C7 1.446(5) yes
Si3 C4 1.864(5) yes
Si3 C5 1.876(5) yes
Si3 C6 1.864(5) yes
C4 H42 0.954 no
C4 H41 0.963 no
C4 H43 0.954 no
C5 H51 0.952 no
C5 H52 0.963 no
C5 H53 0.942 no
C6 H62 0.956 no
C6 H61 0.959 no
C6 H63 0.948 no
C7 C8 1.411(7) yes
C7 C15 1.408(6) yes
C8 C9 1.531(7) yes
C8 C12 1.392(7) yes
C9 C10 1.526(8) yes
C9 C11 1.521(7) yes
C9 H91 0.981 no
C10 H102 0.968 no
C10 H103 0.959 no
C10 H101 0.961 no
C11 H111 0.950 no
C11 H112 0.969 no
C11 H113 0.960 no
C12 C13 1.359(9) yes
C12 H121 0.927 no
C13 C14 1.370(9) yes
C13 H131 0.927 no
C14 C15 1.394(7) yes
C14 H141 0.932 no
C15 C16 1.502(8) yes
C16 C17 1.536(8) yes
C16 C18 1.549(8) yes
C16 H161 0.990 no
C17 H172 0.976 no
C17 H173 0.962 no
C17 H171 0.980 no
C18 H183 0.961 no
C18 H182 0.964 no
C18 H181 0.958 no
B19 N20 1.448(6) yes
B19 N35 1.445(6) yes
N20 C21 1.431(5) yes
N20 C33 1.414(5) yes
C21 C22 1.412(6) yes
C21 C29 1.403(6) yes
C22 C23 1.526(6) yes
C22 C26 1.389(7) yes
C23 C24 1.525(7) yes
C23 C25 1.527(7) yes
C23 H231 0.987 no
C24 H241 0.957 no
C24 H243 0.963 no
C24 H242 0.959 no
C25 H252 0.963 no
C25 H251 0.962 no
C25 H253 0.973 no
C26 C27 1.374(7) yes
C26 H261 0.950 no
C27 C28 1.389(7) yes
C27 H271 0.930 no
C28 C29 1.395(6) yes
C28 H281 0.952 no
C29 C30 1.515(6) yes
C30 C31 1.534(6) yes
C30 C32 1.543(6) yes
C30 H301 0.957 no
C31 H312 0.974 no
C31 H311 0.980 no
C31 H313 0.970 no
C32 H322 0.949 no
C32 H321 0.959 no
C32 H323 0.954 no
C33 C34 1.345(6) yes
C33 H331 0.942 no
C34 N35 1.399(5) yes
C34 H341 0.971 no
N35 C36 1.443(5) yes
C36 C37 1.406(6) yes
C36 C41 1.396(6) yes
C37 C38 1.399(6) yes
C37 C45 1.518(7) yes
C38 C39 1.363(7) yes
C38 H381 0.925 no
C39 C40 1.378(7) yes
C39 H391 0.930 no
C40 C41 1.383(6) yes
C40 H401 0.929 no
C41 C42 1.523(6) yes
C42 C43 1.535(7) yes
C42 C44 1.531(7) yes
C42 H421 1.003 no
C43 H432 0.956 no
C43 H431 0.967 no
C43 H433 0.968 no
C44 H442 0.957 no
C44 H441 0.961 no
C44 H443 0.968 no
C45 C46 1.533(7) yes
C45 C47 1.523(7) yes
C45 H451 0.991 no
C46 H462 0.949 no
C46 H461 0.965 no
C46 H463 0.985 no
C47 H472 0.959 no
C47 H471 0.952 no
C47 H473 0.960 no
Sn101 N102 2.055(4) yes
Sn101 B119 2.331(5) yes
N102 Si103 1.751(4) yes
N102 C107 1.454(5) yes
Si103 C105 1.858(5) yes
Si103 C104 1.866(5) yes
Si103 C106 1.876(5) yes
C105 H1052 0.960 no
C105 H1051 0.957 no
C105 H1053 0.955 no
C104 H1042 0.950 no
C104 H1043 0.950 no
C104 H1041 0.961 no
C106 H1063 0.936 no
C106 H1062 0.950 no
C106 H1061 0.958 no
C107 C108 1.405(6) yes
C107 C115 1.415(6) yes
C108 C109 1.517(7) yes
C108 C112 1.398(7) yes
C109 C110 1.531(7) yes
C109 C111 1.535(7) yes
C109 H1091 0.962 no
C110 H1101 0.951 no
C110 H1103 0.958 no
C110 H1102 0.957 no
C111 H1111 0.956 no
C111 H1112 0.961 no
C111 H1113 0.979 no
C112 C113 1.383(8) yes
C112 H1121 0.949 no
C113 C114 1.374(8) yes
C113 H1131 0.958 no
C114 C115 1.395(7) yes
C114 H1141 0.933 no
C115 C116 1.519(7) yes
C116 C118 1.551(8) yes
C116 C117 1.542(8) yes
C116 H1161 1.003 no
C118 H1182 0.961 no
C118 H1181 0.963 no
C118 H1183 0.973 no
C117 H1171 0.950 no
C117 H1173 0.963 no
C117 H1172 0.959 no
B119 N120 1.443(6) yes
B119 N135 1.436(6) yes
N120 C121 1.441(5) yes
N120 C133 1.392(5) yes
C121 C129 1.407(6) yes
C121 C122 1.409(6) yes
C129 C130 1.515(6) yes
C129 C128 1.384(6) yes
C130 C132 1.531(6) yes
C130 C131 1.520(6) yes
C130 H1301 0.970 no
C132 H1322 0.943 no
C132 H1321 0.940 no
C132 H1323 0.950 no
C131 H1311 0.950 no
C131 H1312 0.969 no
C131 H1313 0.960 no
C128 C127 1.365(6) yes
C128 H1281 0.914 no
C127 C126 1.377(7) yes
C127 H1271 0.910 no
C126 C122 1.399(6) yes
C126 H1261 0.936 no
C122 C123 1.518(6) yes
C123 C124 1.510(7) yes
C123 C125 1.523(7) yes
C123 H1231 0.983 no
C124 H1241 0.952 no
C124 H1242 0.973 no
C124 H1243 0.980 no
C125 H1252 0.951 no
C125 H1251 0.956 no
C125 H1253 0.948 no
C133 C134 1.339(6) yes
C133 H1331 0.923 no
C134 N135 1.393(5) yes
C134 H1341 0.918 no
N135 C136 1.441(5) yes
C136 C137 1.402(6) yes
C136 C141 1.398(6) yes
C137 C138 1.392(6) yes
C137 C145 1.519(6) yes
C138 C139 1.373(6) yes
C138 H1381 0.903 no
C139 C140 1.367(6) yes
C139 H1391 0.932 no
C140 C141 1.394(6) yes
C140 H1401 0.932 no
C141 C142 1.521(6) yes
C142 C143 1.529(7) yes
C142 C144 1.534(6) yes
C142 H1421 0.952 no
C143 H1431 0.956 no
C143 H1432 0.956 no
C143 H1433 0.949 no
C144 H1441 0.945 no
C144 H1442 0.946 no
C144 H1443 0.953 no
C145 C147 1.521(7) yes
C145 C146 1.515(7) yes
C145 H1451 0.978 no
C147 H1471 0.980 no
C147 H1472 0.976 no
C147 H1473 0.973 no
C146 H1461 0.965 no
C146 H1462 0.963 no
C146 H1463 0.981 no

loop_
_platon_squeeze_void_nr
_platon_squeeze_void_average_x
_platon_squeeze_void_average_y
_platon_squeeze_void_average_z
_platon_squeeze_void_volume
_platon_squeeze_void_count_electrons
_platon_squeeze_void_content
1 -0.032 0.569 0.169 201 19 ' '
2 0.032 0.431 0.831 201 19 ' '
